data_9009207
loop_
_publ_author_name
'Wyckoff, R. W. G.'

_publ_section_title
;
 Second edition. Interscience Publishers, New York, New York
;
_journal_name_full 'Crystal Structures'
_journal_page_first 298
_journal_page_last 306
_journal_volume 1
_journal_year 1963
_chemical_formula_structural YbD2
_chemical_formula_sum 'D2 Yb'
_space_group_IT_number 62
_symmetry_space_group_name_Hall '-P 2c 2ab'
_symmetry_space_group_name_H-M 'P b n m'
_cell_angle_alpha 90
_cell_angle_beta 90
_cell_angle_gamma 90
_cell_length_a 6.763
_cell_length_b 5.871
_cell_length_c 3.561
_cell_formula_units_Z 4
_cell_volume 141.392
_exptl_crystal_density_diffrn 8.318
_cod_original_formula_sum 'Yb D2'
_cod_database_code 9009207

loop_
_symmetry_equiv_pos_as_xyz
x,y,z
x,y,1/2-z
-x,-y,1/2+z
1/2+x,1/2-y,1/2+z
1/2-x,1/2+y,1/2-z
1/2-x,1/2+y,z
1/2+x,1/2-y,-z
-x,-y,-z

loop_
_atom_site_label
_atom_site_fract_x
_atom_site_fract_y
_atom_site_fract_z
Yb 0.01000 0.24000 0.25000
D1 0.43000 0.24000 0.25000
D2 0.74200 0.00400 0.25000

_database_code_amcsd 0011886
